data_4064654
loop_
_publ_author_name
'Serrano, Jos\'e Luis'
'Garc\'ia, Luis'
'P\'erez, Jos\'e'
'P\'erez, Eduardo'
'Garc\'ia, Joaqu\'in'
'S\'anchez, Gregorio'
'Sehnal, Petr'
'De Ornellas, Sara'
'Williams, Thomas J.'
'Fairlamb, Ian J. S.'

_publ_section_title
;
 Synthesis and Characterization of Imine-Palladacycles Containing Imidate
 &#x201C;Pseudohalide&#x201D; Ligands: Efficient Suzuki--Miyaura
 Cross-Coupling Precatalysts and Their Activation To Give Pd0LnSpecies (L
 = Phosphine)
;
_journal_issue 19
_journal_name_full Organometallics
_journal_page_first 5095
_journal_paper_doi 10.1021/om2002443
_journal_volume 30
_journal_year 2011
_chemical_formula_moiety 'C26 H24 N5 O2 P Pd'
_chemical_formula_sum 'C26 H24 N5 O2 P Pd'
_chemical_formula_weight 575.87
_chemical_name_systematic
;
 ?
;
_space_group_IT_number 2
_symmetry_cell_setting triclinic
_symmetry_space_group_name_Hall '-P 1'
_symmetry_space_group_name_H-M 'P -1'
_atom_sites_solution_hydrogens geom
_atom_sites_solution_primary direct
_atom_sites_solution_secondary difmap
_audit_creation_method SHELXL-97
_cell_angle_alpha 69.3310(10)
_cell_angle_beta 74.0730(10)
_cell_angle_gamma 85.3030(10)
_cell_formula_units_Z 2
_cell_length_a 8.4220(3)
_cell_length_b 11.5619(4)
_cell_length_c 14.6611(5)
_cell_measurement_temperature 173(2)
_cell_volume 1284.27(8)
_computing_structure_refinement 'SHELXL-97 (Sheldrick, 1997)'
_diffrn_ambient_temperature 173(2)
_diffrn_measured_fraction_theta_full 0.000
_diffrn_measured_fraction_theta_max 0.912
_diffrn_radiation_monochromator graphite
_diffrn_radiation_source 'fine-focus sealed tube'
_diffrn_radiation_type MoK\a
_diffrn_radiation_wavelength 0.71073
_diffrn_reflns_av_R_equivalents 0.0206
_diffrn_reflns_av_sigmaI/netI 0.0265
_diffrn_reflns_limit_h_max 11
_diffrn_reflns_limit_h_min -11
_diffrn_reflns_limit_k_max 15
_diffrn_reflns_limit_k_min -15
_diffrn_reflns_limit_l_max 19
_diffrn_reflns_limit_l_min -18
_diffrn_reflns_number 14918
_diffrn_reflns_theta_full 0.50
_diffrn_reflns_theta_max 28.17
_diffrn_reflns_theta_min 1.54
_exptl_absorpt_coefficient_mu 0.817
_exptl_absorpt_correction_T_max 0.9301
_exptl_absorpt_correction_T_min 0.8736
_exptl_absorpt_correction_type multi-scan
_exptl_absorpt_process_details SADABS
_exptl_crystal_colour colourless
_exptl_crystal_density_diffrn 1.489
_exptl_crystal_density_method 'not measured'
_exptl_crystal_description prism
_exptl_crystal_F_000 584
_exptl_crystal_size_max 0.17
_exptl_crystal_size_mid 0.12
_exptl_crystal_size_min 0.09
_refine_diff_density_max 0.998
_refine_diff_density_min -0.724
_refine_diff_density_rms 0.087
_refine_ls_extinction_method none
_refine_ls_goodness_of_fit_ref 1.045
_refine_ls_hydrogen_treatment constr
_refine_ls_matrix_type full
_refine_ls_number_parameters 316
_refine_ls_number_reflns 5751
_refine_ls_number_restraints 0
_refine_ls_restrained_S_all 1.045
_refine_ls_R_factor_all 0.0318
_refine_ls_R_factor_gt 0.0299
_refine_ls_shift/su_max 0.001
_refine_ls_shift/su_mean 0.000
_refine_ls_structure_factor_coef Fsqd
_refine_ls_weighting_details 'calc w=1/[\s^2^(Fo^2^)+(0.0407P)^2^+1.3817P] where P=(Fo^2^+2Fc^2^)/3'
_refine_ls_weighting_scheme calc
_refine_ls_wR_factor_gt 0.0754
_refine_ls_wR_factor_ref 0.0774
_reflns_number_gt 5466
_reflns_number_total 5751
_reflns_threshold_expression >2sigma(I)
_cod_data_source_file om2002443_si_002.cif
_cod_data_source_block 4succs(1d)
_cod_original_sg_symbol_H-M P-1
_cod_database_code 4064654

loop_
_symmetry_equiv_pos_as_xyz
'x, y, z'
'-x, -y, -z'

loop_
_atom_site_label
_atom_site_type_symbol
_atom_site_fract_x
_atom_site_fract_y
_atom_site_fract_z
_atom_site_U_iso_or_equiv
_atom_site_adp_type
_atom_site_occupancy
_atom_site_symmetry_multiplicity
_atom_site_calc_flag
_atom_site_refinement_flags
Pd1 Pd 0.504709(19) 0.849252(14) 0.740323(12) 0.01485(6) Uani 1 1 d .
P1 P 0.35416(7) 0.81176(5) 0.89856(4) 0.01489(12) Uani 1 1 d .
N1 N 0.6812(2) 0.88451(17) 0.60056(14) 0.0185(4) Uani 1 1 d .
N2 N 0.4120(2) 0.69438(17) 0.72728(14) 0.0177(4) Uani 1 1 d .
C1 C 0.5847(3) 1.0182(2) 0.72235(17) 0.0172(4) Uani 1 1 d .
O1 O 0.5292(2) 0.51715(16) 0.81446(13) 0.0247(4) Uani 1 1 d .
O2 O 0.2574(2) 0.82806(16) 0.63023(14) 0.0278(4) Uani 1 1 d .
C2 C 0.5281(3) 1.0999(2) 0.77457(17) 0.0188(4) Uani 1 1 d .
H2 H 0.4409 1.0740 0.8348 0.023 Uiso 1 1 calc R
C5 C 0.7830(3) 1.1824(2) 0.59945(19) 0.0260(5) Uani 1 1 d .
H5 H 0.8714 1.2091 0.5399 0.031 Uiso 1 1 calc R
C3 C 0.5955(3) 1.2187(2) 0.74121(18) 0.0218(5) Uani 1 1 d .
H3 H 0.5524 1.2721 0.7784 0.026 Uiso 1 1 calc R
C17 C 0.3105(3) 0.7244(2) 0.66382(17) 0.0201(5) Uani 1 1 d .
C6 C 0.7115(3) 1.0651(2) 0.63182(17) 0.0198(5) Uani 1 1 d .
C14 C 0.4462(3) 0.5713(2) 0.75540(17) 0.0191(4) Uani 1 1 d .
C16 C 0.2749(3) 0.6123(2) 0.6408(2) 0.0268(5) Uani 1 1 d .
H16 H 0.2112 0.6080 0.5976 0.032 Uiso 1 1 calc R
C15 C 0.3652(3) 0.5085(2) 0.7032(2) 0.0272(5) Uani 1 1 d .
H15 H 0.3702 0.4241 0.7085 0.033 Uiso 1 1 calc R
C4 C 0.7240(3) 1.2595(2) 0.6549(2) 0.0268(5) Uani 1 1 d .
H4 H 0.7715 1.3396 0.6338 0.032 Uiso 1 1 calc R
C8 C 0.7256(3) 0.8057(2) 0.54130(18) 0.0210(5) Uani 1 1 d .
C9 C 0.7864(3) 0.6896(2) 0.5837(2) 0.0286(6) Uani 1 1 d .
H9 H 0.7949 0.6624 0.6513 0.034 Uiso 1 1 calc R
C13 C 0.7072(3) 0.8450(3) 0.4438(2) 0.0284(5) Uani 1 1 d .
H13 H 0.6632 0.9240 0.4159 0.034 Uiso 1 1 calc R
C10 C 0.8344(3) 0.6139(2) 0.5262(2) 0.0344(6) Uani 1 1 d .
H10 H 0.8789 0.5351 0.5540 0.041 Uiso 1 1 calc R
C12 C 0.7540(4) 0.7671(3) 0.3874(2) 0.0368(7) Uani 1 1 d .
H12 H 0.7419 0.7929 0.3206 0.044 Uiso 1 1 calc R
C18 C 0.4731(3) 0.8262(2) 0.98128(17) 0.0167(4) Uani 1 1 d .
H18A H 0.5162 0.9119 0.9571 0.020 Uiso 1 1 calc R
H18B H 0.4011 0.8075 1.0508 0.020 Uiso 1 1 calc R
C21 C 0.1730(3) 0.9073(2) 0.91580(17) 0.0173(4) Uani 1 1 d .
H21A H 0.0995 0.8693 0.9845 0.021 Uiso 1 1 calc R
H21B H 0.2079 0.9901 0.9095 0.021 Uiso 1 1 calc R
C24 C 0.2696(3) 0.6541(2) 0.95926(17) 0.0183(4) Uani 1 1 d .
H24A H 0.1863 0.6450 0.9258 0.022 Uiso 1 1 calc R
H24B H 0.3597 0.5962 0.9477 0.022 Uiso 1 1 calc R
C25 C 0.1884(3) 0.6153(2) 1.07412(17) 0.0197(4) Uani 1 1 d .
H25A H 0.2734 0.6121 1.1101 0.024 Uiso 1 1 calc R
H25B H 0.1055 0.6771 1.0880 0.024 Uiso 1 1 calc R
C22 C 0.0777(3) 0.9208(2) 0.83679(19) 0.0243(5) Uani 1 1 d .
H22A H 0.1505 0.9583 0.7678 0.029 Uiso 1 1 calc R
H22B H 0.0397 0.8386 0.8438 0.029 Uiso 1 1 calc R
C19 C 0.6177(3) 0.7356(2) 0.98138(19) 0.0211(5) Uani 1 1 d .
H19A H 0.5733 0.6498 1.0117 0.025 Uiso 1 1 calc R
H19B H 0.6816 0.7487 0.9108 0.025 Uiso 1 1 calc R
C11 C 0.8180(3) 0.6524(3) 0.4283(2) 0.0360(7) Uani 1 1 d .
H11 H 0.8509 0.5998 0.3894 0.043 Uiso 1 1 calc R
N5 N 0.0467(3) 0.3979(2) 1.13721(18) 0.0324(5) Uani 1 1 d .
N3 N 0.8121(3) 0.7654(2) 1.08312(17) 0.0291(5) Uani 1 1 d .
C20 C 0.7275(3) 0.7517(2) 1.03809(18) 0.0215(5) Uani 1 1 d .
C26 C 0.1079(3) 0.4932(2) 1.11089(18) 0.0228(5) Uani 1 1 d .
C23 C -0.0639(3) 0.9998(3) 0.8535(2) 0.0301(6) Uani 1 1 d .
N4 N -0.1710(3) 1.0607(3) 0.8731(2) 0.0479(7) Uani 1 1 d .
C7 C 0.7586(3) 0.9880(2) 0.57006(17) 0.0206(5) Uani 1 1 d .
H7 H 0.8440 1.0131 0.5089 0.025 Uiso 1 1 calc R

loop_
_atom_site_aniso_label
_atom_site_aniso_U_11
_atom_site_aniso_U_22
_atom_site_aniso_U_33
_atom_site_aniso_U_23
_atom_site_aniso_U_13
_atom_site_aniso_U_12
Pd1 0.01433(9) 0.01298(9) 0.01533(9) -0.00372(6) -0.00209(6) -0.00089(6)
P1 0.0126(2) 0.0147(3) 0.0163(3) -0.0046(2) -0.0029(2) -0.0002(2)
N1 0.0179(9) 0.0165(9) 0.0175(9) -0.0040(7) -0.0019(7) 0.0020(7)
N2 0.0182(9) 0.0158(9) 0.0176(9) -0.0050(7) -0.0033(7) -0.0001(7)
C1 0.0156(10) 0.0152(10) 0.0193(11) -0.0025(8) -0.0063(8) -0.0013(8)
O1 0.0248(9) 0.0212(8) 0.0254(9) -0.0046(7) -0.0083(7) 0.0053(7)
O2 0.0391(10) 0.0183(8) 0.0299(9) -0.0083(7) -0.0172(8) 0.0066(7)
C2 0.0178(10) 0.0184(11) 0.0189(11) -0.0043(9) -0.0059(9) 0.0010(8)
C5 0.0261(12) 0.0203(12) 0.0252(12) -0.0019(10) -0.0028(10) -0.0052(10)
C3 0.0261(12) 0.0181(11) 0.0223(11) -0.0063(9) -0.0100(10) 0.0026(9)
C17 0.0234(11) 0.0187(11) 0.0176(11) -0.0060(9) -0.0048(9) -0.0002(9)
C6 0.0194(11) 0.0176(11) 0.0197(11) -0.0028(9) -0.0057(9) -0.0009(9)
C14 0.0191(11) 0.0161(10) 0.0189(11) -0.0051(9) -0.0015(9) 0.0005(8)
C16 0.0399(14) 0.0194(12) 0.0294(13) -0.0113(10) -0.0198(11) 0.0047(10)
C15 0.0408(15) 0.0156(11) 0.0302(13) -0.0083(10) -0.0174(12) 0.0025(10)
C4 0.0317(13) 0.0152(11) 0.0289(13) -0.0016(10) -0.0067(11) -0.0058(9)
C8 0.0162(10) 0.0194(11) 0.0239(12) -0.0074(9) 0.0007(9) -0.0018(9)
C9 0.0271(13) 0.0199(12) 0.0263(13) -0.0021(10) 0.0043(10) 0.0022(10)
C13 0.0282(13) 0.0293(13) 0.0317(14) -0.0137(11) -0.0118(11) 0.0073(10)
C10 0.0263(13) 0.0175(12) 0.0450(16) -0.0075(11) 0.0100(12) -0.0025(10)
C12 0.0355(15) 0.0467(17) 0.0404(16) -0.0267(14) -0.0151(13) 0.0057(13)
C18 0.0150(10) 0.0169(10) 0.0179(10) -0.0052(8) -0.0049(8) 0.0010(8)
C21 0.0139(10) 0.0183(11) 0.0195(11) -0.0072(9) -0.0037(8) 0.0013(8)
C24 0.0170(10) 0.0159(10) 0.0191(11) -0.0036(9) -0.0026(9) -0.0025(8)
C25 0.0176(10) 0.0191(11) 0.0196(11) -0.0045(9) -0.0029(9) -0.0005(8)
C22 0.0196(11) 0.0331(13) 0.0239(12) -0.0130(10) -0.0094(10) 0.0069(10)
C19 0.0174(10) 0.0203(11) 0.0267(12) -0.0087(9) -0.0075(9) 0.0033(9)
C11 0.0260(13) 0.0338(15) 0.0565(19) -0.0317(14) -0.0011(13) -0.0048(11)
N5 0.0302(12) 0.0284(12) 0.0316(12) -0.0043(10) -0.0028(10) -0.0082(9)
N3 0.0195(10) 0.0344(12) 0.0309(12) -0.0068(10) -0.0087(9) -0.0004(9)
C20 0.0148(10) 0.0199(11) 0.0234(12) -0.0019(9) -0.0025(9) 0.0017(8)
C26 0.0179(11) 0.0257(13) 0.0204(11) -0.0052(10) -0.0017(9) 0.0003(9)
C23 0.0263(13) 0.0457(16) 0.0245(13) -0.0165(12) -0.0136(10) 0.0104(12)
N4 0.0414(14) 0.080(2) 0.0393(14) -0.0359(15) -0.0269(12) 0.0357(15)
C7 0.0190(11) 0.0195(11) 0.0179(11) -0.0020(9) -0.0021(9) 0.0000(9)

loop_
_atom_type_symbol
_atom_type_description
_atom_type_scat_dispersion_real
_atom_type_scat_dispersion_imag
_atom_type_scat_source
C C 0.0033 0.0016 'International Tables Vol C Tables 4.2.6.8 and 6.1.1.4'
H H 0.0000 0.0000 'International Tables Vol C Tables 4.2.6.8 and 6.1.1.4'
N N 0.0061 0.0033 'International Tables Vol C Tables 4.2.6.8 and 6.1.1.4'
O O 0.0106 0.0060 'International Tables Vol C Tables 4.2.6.8 and 6.1.1.4'
Pd Pd -0.9988 1.0072 'International Tables Vol C Tables 4.2.6.8 and 6.1.1.4'
P P 0.1023 0.0942 'International Tables Vol C Tables 4.2.6.8 and 6.1.1.4'

loop_
_geom_angle_atom_site_label_1
_geom_angle_atom_site_label_2
_geom_angle_atom_site_label_3
_geom_angle
C1 Pd1 N2 167.21(8)
C1 Pd1 N1 81.05(8)
N2 Pd1 N1 91.49(7)
C1 Pd1 P1 94.83(7)
N2 Pd1 P1 94.07(5)
N1 Pd1 P1 170.31(6)
C21 P1 C18 105.99(10)
C21 P1 C24 103.47(10)
C18 P1 C24 104.17(10)
C21 P1 Pd1 116.19(8)
C18 P1 Pd1 112.97(7)
C24 P1 Pd1 112.89(8)
C7 N1 C8 119.2(2)
C7 N1 Pd1 113.19(16)
C8 N1 Pd1 127.61(15)
C14 N2 C17 110.97(19)
C14 N2 Pd1 134.98(16)
C17 N2 Pd1 113.26(15)
C2 C1 C6 115.5(2)
C2 C1 Pd1 132.76(17)
C6 C1 Pd1 111.29(16)
C1 C2 C3 122.1(2)
C4 C5 C6 119.5(2)
C4 C3 C2 120.9(2)
O2 C17 N2 124.0(2)
O2 C17 C16 125.2(2)
N2 C17 C16 110.88(19)
C5 C6 C1 122.7(2)
C5 C6 C7 120.5(2)
C1 C6 C7 116.6(2)
O1 C14 N2 125.6(2)
O1 C14 C15 124.2(2)
N2 C14 C15 110.3(2)
C15 C16 C17 103.64(19)
C16 C15 C14 104.16(19)
C3 C4 C5 119.2(2)
C9 C8 C13 121.0(2)
C9 C8 N1 118.5(2)
C13 C8 N1 120.4(2)
C10 C9 C8 119.2(3)
C8 C13 C12 119.1(3)
C9 C10 C11 120.4(3)
C11 C12 C13 120.2(3)
C19 C18 P1 109.38(15)
C22 C21 P1 110.95(15)
C25 C24 P1 115.38(16)
C26 C25 C24 109.77(19)
C23 C22 C21 108.3(2)
C20 C19 C18 111.95(19)
C12 C11 C10 120.1(3)
N3 C20 C19 179.0(3)
N5 C26 C25 178.3(3)
N4 C23 C22 174.7(3)
N1 C7 C6 117.8(2)

loop_
_geom_bond_atom_site_label_1
_geom_bond_atom_site_label_2
_geom_bond_distance
Pd1 C1 2.024(2)
Pd1 N2 2.0990(19)
Pd1 N1 2.1006(19)
Pd1 P1 2.2233(6)
P1 C21 1.823(2)
P1 C18 1.827(2)
P1 C24 1.828(2)
N1 C7 1.283(3)
N1 C8 1.432(3)
N2 C14 1.365(3)
N2 C17 1.370(3)
C1 C2 1.394(3)
C1 C6 1.416(3)
O1 C14 1.228(3)
O2 C17 1.222(3)
C2 C3 1.396(3)
C5 C4 1.386(4)
C5 C6 1.397(3)
C3 C4 1.380(4)
C17 C16 1.521(3)
C6 C7 1.444(3)
C14 C15 1.529(3)
C16 C15 1.520(3)
C8 C9 1.386(3)
C8 C13 1.387(4)
C9 C10 1.384(4)
C13 C12 1.392(4)
C10 C11 1.387(4)
C12 C11 1.381(4)
C18 C19 1.540(3)
C21 C22 1.540(3)
C24 C25 1.546(3)
C25 C26 1.471(3)
C22 C23 1.461(3)
C19 C20 1.464(3)
N5 C26 1.145(3)
N3 C20 1.148(3)
C23 N4 1.135(4)
